data_7243833
loop_
_publ_author_name
'Xiao, Cheng-Quan'
'Yi, Wen-Hai'
'Hu, Jun-Jie'
'Liu, Sui-Jun'
'Wen, He-Rui'

_publ_section_title
;
 Stable hydrogen-bonded organic frameworks for selective fluorescence
 detection of Al3+ and Fe3+ ions
;
_journal_issue 47
_journal_name_full CrystEngComm
_journal_page_first 8334
_journal_page_last 8342
_journal_paper_doi 10.1039/D1CE01182K
_journal_volume 23
_journal_year 2021
_chemical_formula_sum 'C86 H74 N4 O19'
_chemical_formula_weight 1467.49
_space_group_crystal_system monoclinic
_space_group_IT_number 14
_space_group_name_Hall '-P 2ybc'
_space_group_name_H-M_alt 'P 1 21/c 1'
_atom_sites_solution_hydrogens mixed
_audit_creation_method SHELXL-2017/1
_audit_update_record
;
2020-07-10 deposited with the CCDC.	2021-10-28 downloaded from the CCDC.
;
_cell_angle_alpha 90
_cell_angle_beta 95.889(2)
_cell_angle_gamma 90
_cell_formula_units_Z 2
_cell_length_a 11.8376(5)
_cell_length_b 9.8290(4)
_cell_length_c 31.8542(15)
_cell_measurement_reflns_used 9921
_cell_measurement_temperature 300(2)
_cell_measurement_theta_max 56.950
_cell_measurement_theta_min 5.662
_cell_volume 3686.7(3)
_computing_cell_refinement 'Bruker APEX3'
_computing_data_collection 'Bruker APEX3'
_computing_data_reduction 'Bruker APEX3'
_computing_molecular_graphics 'Bruker SHELXTL'
_computing_publication_material 'Bruker SHELXTL'
_computing_structure_refinement 'SHELXL-2017/1 (Sheldrick, 2017)'
_computing_structure_solution 'SHELXT 2014/5 (Sheldrick, 2014)'
_diffrn_ambient_temperature 300(2)
_diffrn_measured_fraction_theta_full 0.994
_diffrn_measured_fraction_theta_max 0.994
_diffrn_measurement_device_type 'Bruker D8 QUEST'
_diffrn_measurement_method '\w scans'
_diffrn_radiation_type MoK\a
_diffrn_radiation_wavelength 0.71073
_diffrn_reflns_av_R_equivalents 0.0644
_diffrn_reflns_av_unetI/netI 0.0573
_diffrn_reflns_Laue_measured_fraction_full 0.994
_diffrn_reflns_Laue_measured_fraction_max 0.994
_diffrn_reflns_limit_h_max 13
_diffrn_reflns_limit_h_min -14
_diffrn_reflns_limit_k_max 11
_diffrn_reflns_limit_k_min -11
_diffrn_reflns_limit_l_max 37
_diffrn_reflns_limit_l_min -37
_diffrn_reflns_number 41387
_diffrn_reflns_point_group_measured_fraction_full 0.994
_diffrn_reflns_point_group_measured_fraction_max 0.994
_diffrn_reflns_theta_full 25.009
_diffrn_reflns_theta_max 25.009
_diffrn_reflns_theta_min 2.733
_diffrn_source 'fine-focus sealed tube'
_exptl_absorpt_coefficient_mu 0.094
_exptl_absorpt_correction_T_max 0.8425
_exptl_absorpt_correction_T_min 0.8287
_exptl_absorpt_correction_type multi-scan
_exptl_absorpt_process_details SADABS
_exptl_crystal_colour yellow
_exptl_crystal_density_diffrn 1.322
_exptl_crystal_description block
_exptl_crystal_F_000 1540
_exptl_crystal_size_max 0.22
_exptl_crystal_size_mid 0.21
_exptl_crystal_size_min 0.20
_refine_diff_density_max 0.413
_refine_diff_density_min -0.442
_refine_diff_density_rms 0.046
_refine_ls_extinction_method none
_refine_ls_goodness_of_fit_ref 1.129
_refine_ls_hydrogen_treatment mixed
_refine_ls_matrix_type full
_refine_ls_number_parameters 504
_refine_ls_number_reflns 6467
_refine_ls_number_restraints 4
_refine_ls_restrained_S_all 151.308
_refine_ls_R_factor_all 0.1367
_refine_ls_R_factor_gt 0.0921
_refine_ls_shift/su_max 0.000
_refine_ls_shift/su_mean 0.000
_refine_ls_structure_factor_coef Fsqd
_refine_ls_weighting_details 'w=1/[\s^2^(Fo^2^)+(0.0182P)^2^+7.4389P] where P=(Fo^2^+2Fc^2^)/3'
_refine_ls_weighting_scheme calc
_refine_ls_wR_factor_gt 0.1509
_refine_ls_wR_factor_ref 0.1665
_reflns_Friedel_coverage 0.000
_reflns_number_gt 4185
_reflns_number_total 6467
_reflns_threshold_expression 'I > 2\s(I)'
_cod_data_source_file d1ce01182k2.cif
_cod_data_source_block 1_a
_cod_depositor_comments
;
The following automatic conversions were performed:

data item '_exptl_absorpt_correction_type' value 'Multi-scan' was
changed to 'multi-scan' in accordance with the
/home/data/users/saulius/crontab/automatic-downloads/rss-feeds/RSC/lib/dictionaries/cif_core.dic
dictionary named 'cif_core.dic' version 2.4.2 last updated on
2011-04-26.

Automatic conversion script
Id: cif_fix_values 7556 2019-12-06 15:28:31Z antanas 

 Adding full bibliography for 7243830--7243833.cif.
;
_cod_original_sg_symbol_H-M 'P 21/c'
_cod_database_code 7243833
_shelx_shelxl_version_number 2017/1
_shelx_space_group_comment
;
The symmetry employed for this shelxl refinement is uniquely defined
by the following loop, which should always be used as a source of
symmetry information in preference to the above space-group names.
They are only intended as comments.
;

loop_
_space_group_symop_operation_xyz
'x, y, z'
'-x, y+1/2, -z+1/2'
'-x, -y, -z'
'x, -y-1/2, z-1/2'

loop_
_atom_site_label
_atom_site_type_symbol
_atom_site_fract_x
_atom_site_fract_y
_atom_site_fract_z
_atom_site_U_iso_or_equiv
_atom_site_adp_type
_atom_site_occupancy
_atom_site_site_symmetry_order
_atom_site_calc_flag
_atom_site_refinement_flags_posn
_atom_site_refinement_flags_adp
_atom_site_refinement_flags_occupancy
_atom_site_disorder_assembly
_atom_site_disorder_group
C1 C 0.3455(3) 0.1772(4) 0.29781(11) 0.0372(10) Uani 1 1 d . . . . .
H1 H 0.391111 0.149366 0.277316 0.045 Uiso 1 1 calc R U . . .
N1 N 0.9552(3) 0.4462(5) 0.39916(12) 0.0655(12) Uani 1 1 d . . . . .
O1 O -0.1602(7) 0.3767(9) 0.04821(16) 0.200(4) Uani 1 1 d . . . . .
H1A H -0.200050 0.413753 0.064458 0.300 Uiso 1 1 calc R U . . .
C2 C 0.0560(3) 0.1919(4) 0.22515(12) 0.0400(10) Uani 1 1 d . . . . .
H2 H 0.089267 0.119298 0.240559 0.048 Uiso 1 1 calc R U . . .
O3 O 0.7750(3) 0.4665(4) 0.34447(11) 0.0737(11) Uani 1 1 d . . . . .
H3 H 0.837376 0.455285 0.357722 0.13(3) Uiso 1 1 calc R . . . .
C3 C -0.0473(9) 0.4135(13) 0.0587(3) 0.199(6) Uani 1 1 d . . . . .
H3A H -0.012131 0.430792 0.033361 0.298 Uiso 1 1 calc R U . . .
H3B H -0.007972 0.340943 0.074152 0.298 Uiso 1 1 calc R U . . .
H3C H -0.043944 0.494204 0.075747 0.298 Uiso 1 1 calc R U . . .
O6 O 0.4178(4) 0.0597(5) 0.42306(10) 0.1012(15) Uani 1 1 d . U . . .
H9 H 0.433695 0.060007 0.448729 0.152 Uiso 1 1 calc R U . . .
C6 C 1.4030(4) 0.4544(6) 0.53812(15) 0.0560(13) Uani 1 1 d . . . . .
O5 O 0.2579(5) 0.1542(5) 0.43926(11) 0.137(2) Uani 1 1 d D U . . .
C5 C 1.4471(4) 0.3262(6) 0.54455(16) 0.0666(15) Uani 1 1 d . . . . .
H5A H 1.422191 0.255536 0.526522 0.080 Uiso 1 1 calc R U . . .
O4 O 0.2719(4) 0.6409(4) 0.03584(12) 0.0936(14) Uani 1 1 d . U . . .
H4 H 0.246787 0.651434 0.011086 0.24(5) Uiso 1 1 calc R . . . .
C4 C 1.5287(4) 0.3025(5) 0.57794(16) 0.0614(14) Uani 1 1 d . . . . .
H4A H 1.557230 0.214805 0.581944 0.074 Uiso 1 1 calc R U . . .
C7 C 1.4437(4) 0.5537(5) 0.56594(15) 0.0594(13) Uani 1 1 d . . . . .
H7A H 1.415887 0.642015 0.562943 0.071 Uiso 1 1 calc R U . . .
O7 O -0.2652(3) 0.1546(3) 0.16182(9) 0.0572(9) Uani 1 1 d . . . . .
H7 H -0.318687 0.143398 0.143672 0.086 Uiso 1 1 calc R U . . .
O2 O 0.500000 0.000000 0.500000 0.196(5) Uani 1 2 d GS . P . .
H2A H 0.518207 -0.061965 0.483346 0.294 Uiso 0.5 1 d G U P . .
H2B H 0.442650 -0.031880 0.510692 0.294 Uiso 0.5 1 d G U P . .
N2 N 1.5681(3) 0.3986(4) 0.60439(11) 0.0514(10) Uani 1 1 d . . . . .
C8 C 1.5253(4) 0.5224(5) 0.59819(14) 0.0556(12) Uani 1 1 d . . . . .
H8 H 1.551870 0.591370 0.616599 0.067 Uiso 1 1 calc R U . . .
O8 O -0.2399(3) 0.3402(3) 0.12433(10) 0.0612(9) Uani 1 1 d . . . . .
C9 C 1.3142(4) 0.4831(6) 0.50101(16) 0.0739(16) Uani 1 1 d . . . . .
H9A H 1.307141 0.580689 0.497135 0.089 Uiso 1 1 calc R U . . .
H9B H 1.340097 0.445093 0.475570 0.089 Uiso 1 1 calc R U . . .
O9 O 0.2209(5) 0.4340(6) 0.02067(12) 0.154(3) Uani 1 1 d D . . . .
C10 C 1.2042(4) 0.4274(7) 0.50657(16) 0.088(2) Uani 1 1 d . . . . .
H10A H 1.174299 0.474926 0.529736 0.105 Uiso 1 1 calc R U . . .
H10B H 1.213679 0.332696 0.514710 0.105 Uiso 1 1 calc R U . . .
O10 O 0.8484(3) 0.3403(5) 0.29736(12) 0.0929(14) Uani 1 1 d . . . . .
C11 C 1.1171(4) 0.4355(6) 0.46829(14) 0.0622(14) Uani 1 1 d . . . . .
C13 C 0.9599(4) 0.3454(7) 0.4261(2) 0.0868(19) Uani 1 1 d . . . . .
H13 H 0.906716 0.275917 0.421636 0.104 Uiso 1 1 calc R U . . .
C12 C 1.0390(5) 0.3369(6) 0.46052(18) 0.0831(18) Uani 1 1 d . . . . .
H12 H 1.038661 0.262631 0.478596 0.100 Uiso 1 1 calc R U . . .
C16 C 0.7705(4) 0.4002(5) 0.30899(14) 0.0459(11) Uani 1 1 d . . . . .
C15 C 1.0306(5) 0.5400(7) 0.40609(17) 0.0837(19) Uani 1 1 d . . . . .
H15 H 1.029320 0.612369 0.387227 0.100 Uiso 1 1 calc R U . . .
C14 C 1.1135(5) 0.5394(7) 0.44005(17) 0.093(2) Uani 1 1 d . . . . .
H14 H 1.166391 0.609487 0.443502 0.111 Uiso 1 1 calc R U . . .
C20 C 0.4367(3) 0.3939(4) 0.24292(11) 0.0317(9) Uani 1 1 d . . . . .
C21 C 0.5282(3) 0.3340(4) 0.22575(12) 0.0397(10) Uani 1 1 d . . . . .
H21 H 0.516673 0.290903 0.199665 0.048 Uiso 1 1 calc R U . . .
C22 C 0.6353(3) 0.3379(4) 0.24697(12) 0.0423(10) Uani 1 1 d . . . . .
H22 H 0.695029 0.294558 0.235627 0.051 Uiso 1 1 calc R U . . .
C23 C 0.3188(3) 0.3755(4) 0.22262(11) 0.0308(9) Uani 1 1 d . . . . .
C24 C 0.2351(3) 0.3227(4) 0.24334(11) 0.0312(9) Uani 1 1 d . . . . .
C25 C 0.2564(3) 0.2654(4) 0.28695(11) 0.0312(9) Uani 1 1 d . . . . .
C26 C 0.3679(3) 0.1297(4) 0.33854(12) 0.0415(10) Uani 1 1 d . . . . .
H26 H 0.428235 0.070426 0.345305 0.050 Uiso 1 1 calc R U . . .
C27 C 0.3011(4) 0.1698(4) 0.36920(12) 0.0419(10) Uani 1 1 d . . . . .
C28 C 0.2086(4) 0.2520(5) 0.35837(12) 0.0489(12) Uani 1 1 d . . . . .
H28 H 0.161109 0.276153 0.378662 0.059 Uiso 1 1 calc R U . . .
C29 C 0.1861(4) 0.2990(4) 0.31749(12) 0.0424(10) Uani 1 1 d . . . . .
H29 H 0.122971 0.353811 0.310423 0.051 Uiso 1 1 calc R U . . .
C30 C 0.3285(5) 0.1254(5) 0.41392(14) 0.0621(13) Uani 1 1 d . U . . .
C31 C 0.1150(3) 0.3136(4) 0.22357(11) 0.0314(9) Uani 1 1 d . . . . .
C32 C -0.0505(3) 0.1772(4) 0.20431(12) 0.0415(10) Uani 1 1 d . . . . .
H32 H -0.088915 0.095082 0.205804 0.050 Uiso 1 1 calc R U . . .
C33 C -0.1012(3) 0.2840(4) 0.18100(11) 0.0350(9) Uani 1 1 d . . . . .
C34 C -0.0461(3) 0.4084(4) 0.18120(12) 0.0378(10) Uani 1 1 d . . . . .
H34 H -0.080940 0.481939 0.166749 0.045 Uiso 1 1 calc R U . . .
C35 C 0.0603(3) 0.4235(4) 0.20276(11) 0.0362(9) Uani 1 1 d . . . . .
H35 H 0.095824 0.508010 0.203413 0.043 Uiso 1 1 calc R U . . .
C36 C -0.2102(3) 0.2639(4) 0.15341(12) 0.0379(10) Uani 1 1 d . . . . .
C37 C 0.3012(3) 0.4144(4) 0.17695(11) 0.0313(9) Uani 1 1 d . . . . .
C38 C 0.2636(4) 0.3199(4) 0.14651(12) 0.0460(11) Uani 1 1 d . . . . .
H38 H 0.248411 0.231243 0.154422 0.055 Uiso 1 1 calc R U . . .
C39 C 0.2487(4) 0.3560(5) 0.10471(13) 0.0591(13) Uani 1 1 d . . . . .
H39 H 0.223231 0.291442 0.084590 0.071 Uiso 1 1 calc R U . . .
C40 C 0.2708(4) 0.4870(5) 0.09207(12) 0.0484(12) Uani 1 1 d . . . . .
C41 C 0.3095(4) 0.5815(5) 0.12221(12) 0.0493(11) Uani 1 1 d . . . . .
H41 H 0.324470 0.670137 0.114222 0.059 Uiso 1 1 calc R U . . .
C42 C 0.3258(3) 0.5448(4) 0.16408(12) 0.0432(10) Uani 1 1 d . . . . .
H42 H 0.353877 0.608498 0.184068 0.052 Uiso 1 1 calc R U . . .
C43 C 0.2532(5) 0.5225(8) 0.04692(16) 0.0809(18) Uani 1 1 d . U . . .
C19 C 0.4581(3) 0.4677(4) 0.28015(11) 0.0373(10) Uani 1 1 d . . . . .
H19 H 0.398998 0.513357 0.291160 0.045 Uiso 1 1 calc R U . . .
C18 C 0.5656(3) 0.4737(4) 0.30078(12) 0.0387(10) Uani 1 1 d . . . . .
H18 H 0.578583 0.523811 0.325573 0.046 Uiso 1 1 calc R U . . .
C17 C 0.6550(3) 0.4060(4) 0.28509(12) 0.0397(10) Uani 1 1 d . . . . .

loop_
_atom_site_aniso_label
_atom_site_aniso_U_11
_atom_site_aniso_U_22
_atom_site_aniso_U_33
_atom_site_aniso_U_23
_atom_site_aniso_U_13
_atom_site_aniso_U_12
C1 0.040(2) 0.045(3) 0.027(2) 0.0030(18) 0.0046(17) 0.003(2)
N1 0.043(2) 0.098(4) 0.052(3) 0.006(3) -0.0099(19) 0.000(2)
O1 0.260(8) 0.281(9) 0.065(3) 0.076(4) 0.050(5) 0.163(8)
C2 0.041(2) 0.040(3) 0.037(2) 0.0110(19) -0.0062(19) -0.003(2)
O3 0.050(2) 0.096(3) 0.068(2) -0.018(2) -0.0264(18) 0.012(2)
C3 0.192(11) 0.251(14) 0.167(10) 0.090(10) 0.087(10) 0.079(12)
O6 0.143(4) 0.108(3) 0.042(2) 0.013(2) -0.037(2) 0.029(3)
C6 0.033(2) 0.077(4) 0.056(3) 0.009(3) -0.008(2) 0.003(2)
O5 0.240(6) 0.139(4) 0.040(2) 0.026(3) 0.059(3) 0.071(4)
C5 0.051(3) 0.070(4) 0.072(3) -0.011(3) -0.022(3) 0.002(3)
O4 0.142(4) 0.100(3) 0.038(2) 0.020(2) 0.004(2) 0.013(3)
C4 0.048(3) 0.058(3) 0.075(3) 0.004(3) -0.011(3) 0.009(2)
C7 0.056(3) 0.058(3) 0.062(3) 0.004(3) -0.005(2) 0.011(3)
O7 0.0475(19) 0.075(2) 0.0456(19) 0.0081(17) -0.0131(14) -0.0214(18)
O2 0.223(12) 0.320(13) 0.047(4) 0.051(7) 0.028(5) 0.174(10)
N2 0.037(2) 0.068(3) 0.047(2) 0.000(2) -0.0083(17) 0.006(2)
C8 0.049(3) 0.069(4) 0.047(3) -0.006(2) -0.005(2) 0.003(3)
O8 0.0505(19) 0.070(2) 0.059(2) 0.0181(18) -0.0168(16) -0.0071(17)
C9 0.050(3) 0.099(5) 0.069(3) 0.022(3) -0.015(3) 0.003(3)
O9 0.245(6) 0.179(5) 0.030(2) 0.015(3) -0.023(3) -0.121(5)
C10 0.050(3) 0.156(6) 0.055(3) 0.031(4) -0.006(3) 0.003(4)
O10 0.041(2) 0.147(4) 0.088(3) -0.031(3) -0.0080(19) 0.025(2)
C11 0.037(3) 0.104(4) 0.044(3) 0.020(3) -0.003(2) 0.003(3)
C13 0.055(4) 0.099(5) 0.101(5) 0.018(4) -0.016(3) -0.017(3)
C12 0.062(4) 0.102(5) 0.082(4) 0.039(4) -0.009(3) -0.006(4)
C16 0.032(2) 0.058(3) 0.046(3) 0.003(2) -0.002(2) 0.001(2)
C15 0.068(4) 0.113(5) 0.065(4) 0.042(3) -0.019(3) -0.016(4)
C14 0.070(4) 0.124(6) 0.075(4) 0.042(4) -0.034(3) -0.036(4)
C20 0.034(2) 0.035(2) 0.0249(19) 0.0050(17) 0.0008(16) -0.0031(18)
C21 0.040(2) 0.050(3) 0.029(2) -0.0041(19) 0.0051(18) 0.000(2)
C22 0.037(2) 0.052(3) 0.039(2) -0.002(2) 0.0072(19) 0.005(2)
C23 0.034(2) 0.032(2) 0.0250(19) -0.0006(16) -0.0014(17) 0.0008(17)
C24 0.032(2) 0.036(2) 0.0239(19) 0.0017(17) -0.0020(16) 0.0034(18)
C25 0.032(2) 0.034(2) 0.027(2) 0.0020(17) -0.0012(16) -0.0039(18)
C26 0.041(2) 0.044(3) 0.037(2) 0.007(2) -0.0050(19) 0.007(2)
C27 0.058(3) 0.039(2) 0.027(2) 0.0019(19) -0.0002(19) -0.002(2)
C28 0.064(3) 0.054(3) 0.032(2) 0.002(2) 0.018(2) 0.010(2)
C29 0.049(3) 0.045(3) 0.034(2) 0.0056(19) 0.0057(19) 0.013(2)
C30 0.103(4) 0.049(3) 0.031(2) 0.006(2) -0.005(2) 0.007(3)
C31 0.032(2) 0.040(2) 0.0224(19) 0.0002(17) 0.0031(16) -0.0013(18)
C32 0.044(3) 0.040(3) 0.039(2) 0.003(2) -0.0015(19) -0.011(2)
C33 0.034(2) 0.044(3) 0.026(2) 0.0001(18) 0.0002(17) -0.0004(19)
C34 0.034(2) 0.039(2) 0.039(2) 0.0066(19) -0.0033(18) 0.0063(19)
C35 0.038(2) 0.033(2) 0.037(2) 0.0011(18) 0.0023(18) -0.0022(19)
C36 0.034(2) 0.050(3) 0.030(2) 0.000(2) 0.0010(18) -0.003(2)
C37 0.025(2) 0.044(2) 0.0246(19) 0.0019(18) 0.0002(15) -0.0026(18)
C38 0.063(3) 0.045(3) 0.030(2) 0.000(2) 0.004(2) -0.010(2)
C39 0.082(4) 0.070(3) 0.025(2) -0.011(2) 0.002(2) -0.022(3)
C40 0.052(3) 0.072(3) 0.022(2) 0.007(2) 0.0024(19) -0.007(2)
C41 0.062(3) 0.052(3) 0.035(2) 0.012(2) 0.009(2) -0.003(2)
C42 0.053(3) 0.044(3) 0.031(2) -0.0015(19) -0.0007(19) -0.012(2)
C43 0.081(4) 0.124(4) 0.036(3) 0.026(3) -0.001(3) -0.026(4)
C19 0.031(2) 0.048(3) 0.033(2) -0.0051(19) 0.0063(17) 0.0011(19)
C18 0.038(2) 0.045(3) 0.032(2) -0.0051(19) -0.0024(18) -0.001(2)
C17 0.037(2) 0.045(3) 0.036(2) 0.006(2) -0.0027(18) -0.005(2)

loop_
_atom_type_symbol
_atom_type_description
_atom_type_scat_dispersion_real
_atom_type_scat_dispersion_imag
_atom_type_scat_source
C C 0.0033 0.0016 'International Tables Vol C Tables 4.2.6.8 and 6.1.1.4'
H H 0.0000 0.0000 'International Tables Vol C Tables 4.2.6.8 and 6.1.1.4'
N N 0.0061 0.0033 'International Tables Vol C Tables 4.2.6.8 and 6.1.1.4'
O O 0.0106 0.0060 'International Tables Vol C Tables 4.2.6.8 and 6.1.1.4'

loop_
_geom_angle_atom_site_label_1
_geom_angle_atom_site_label_2
_geom_angle_atom_site_label_3
_geom_angle
_geom_angle_site_symmetry_1
_geom_angle_site_symmetry_3
_geom_angle_publ_flag
C26 C1 C25 121.1(4) . . ?
C26 C1 H1 119.5 . . ?
C25 C1 H1 119.5 . . ?
C15 N1 C13 116.6(4) . . ?
C3 O1 H1A 109.5 . . ?
C32 C2 C31 120.9(4) . . ?
C32 C2 H2 119.5 . . ?
C31 C2 H2 119.5 . . ?
C16 O3 H3 109.5 . . ?
O1 C3 H3A 109.5 . . ?
O1 C3 H3B 109.5 . . ?
H3A C3 H3B 109.5 . . ?
O1 C3 H3C 109.5 . . ?
H3A C3 H3C 109.5 . . ?
H3B C3 H3C 109.5 . . ?
C30 O6 H9 109.5 . . ?
C5 C6 C7 117.0(4) . . ?
C5 C6 C9 120.5(5) . . ?
C7 C6 C9 122.5(5) . . ?
C6 C5 C4 119.7(5) . . ?
C6 C5 H5A 120.2 . . ?
C4 C5 H5A 120.2 . . ?
C43 O4 H4 109.5 . . ?
N2 C4 C5 123.0(5) . . ?
N2 C4 H4A 118.5 . . ?
C5 C4 H4A 118.5 . . ?
C8 C7 C6 119.9(5) . . ?
C8 C7 H7A 120.1 . . ?
C6 C7 H7A 120.1 . . ?
C36 O7 H7 109.5 . . ?
H2A O2 H2B 104.5 . . ?
H2A O2 H2A 180.0 . 3_656 ?
H2B O2 H2A 75.5 . 3_656 ?
H2A O2 H2B 75.5 . 3_656 ?
H2B O2 H2B 180.0 . 3_656 ?
H2A O2 H2B 104.5 3_656 3_656 ?
C4 N2 C8 117.2(4) . . ?
N2 C8 C7 123.2(5) . . ?
N2 C8 H8 118.4 . . ?
C7 C8 H8 118.4 . . ?
C10 C9 C6 113.2(4) . . ?
C10 C9 H9A 108.9 . . ?
C6 C9 H9A 108.9 . . ?
C10 C9 H9B 108.9 . . ?
C6 C9 H9B 108.9 . . ?
H9A C9 H9B 107.7 . . ?
C9 C10 C11 115.5(4) . . ?
C9 C10 H10A 108.4 . . ?
C11 C10 H10A 108.4 . . ?
C9 C10 H10B 108.4 . . ?
C11 C10 H10B 108.4 . . ?
H10A C10 H10B 107.5 . . ?
C12 C11 C14 116.4(5) . . ?
C12 C11 C10 120.5(5) . . ?
C14 C11 C10 123.0(5) . . ?
N1 C13 C12 123.5(6) . . ?
N1 C13 H13 118.3 . . ?
C12 C13 H13 118.3 . . ?
C11 C12 C13 120.3(5) . . ?
C11 C12 H12 119.9 . . ?
C13 C12 H12 119.9 . . ?
O10 C16 O3 123.9(4) . . ?
O10 C16 C17 124.0(4) . . ?
O3 C16 C17 112.1(4) . . ?
N1 C15 C14 123.7(5) . . ?
N1 C15 H15 118.2 . . ?
C14 C15 H15 118.2 . . ?
C11 C14 C15 119.5(5) . . ?
C11 C14 H14 120.2 . . ?
C15 C14 H14 120.2 . . ?
C19 C20 C21 118.3(3) . . ?
C19 C20 C23 121.0(3) . . ?
C21 C20 C23 120.7(3) . . ?
C22 C21 C20 120.7(4) . . ?
C22 C21 H21 119.7 . . ?
C20 C21 H21 119.7 . . ?
C21 C22 C17 120.6(4) . . ?
C21 C22 H22 119.7 . . ?
C17 C22 H22 119.7 . . ?
C24 C23 C20 122.5(3) . . ?
C24 C23 C37 122.4(3) . . ?
C20 C23 C37 115.0(3) . . ?
C23 C24 C25 122.4(3) . . ?
C23 C24 C31 122.1(3) . . ?
C25 C24 C31 115.5(3) . . ?
C1 C25 C29 118.2(3) . . ?
C1 C25 C24 121.4(3) . . ?
C29 C25 C24 120.4(3) . . ?
C27 C26 C1 120.1(4) . . ?
C27 C26 H26 119.9 . . ?
C1 C26 H26 119.9 . . ?
C28 C27 C26 119.4(4) . . ?
C28 C27 C30 120.0(4) . . ?
C26 C27 C30 120.6(4) . . ?
C27 C28 C29 120.3(4) . . ?
C27 C28 H28 119.9 . . ?
C29 C28 H28 119.9 . . ?
C28 C29 C25 120.7(4) . . ?
C28 C29 H29 119.6 . . ?
C25 C29 H29 119.6 . . ?
O6 C30 O5 124.9(5) . . ?
O6 C30 C27 118.1(5) . . ?
O5 C30 C27 117.0(5) . . ?
C2 C31 C35 118.4(3) . . ?
C2 C31 C24 119.7(3) . . ?
C35 C31 C24 121.9(3) . . ?
C2 C32 C33 120.4(4) . . ?
C2 C32 H32 119.8 . . ?
C33 C32 H32 119.8 . . ?
C34 C33 C32 119.2(4) . . ?
C34 C33 C36 119.7(4) . . ?
C32 C33 C36 120.9(4) . . ?
C35 C34 C33 120.2(4) . . ?
C35 C34 H34 119.9 . . ?
C33 C34 H34 119.9 . . ?
C34 C35 C31 120.7(4) . . ?
C34 C35 H35 119.7 . . ?
C31 C35 H35 119.7 . . ?
O8 C36 O7 123.8(4) . . ?
O8 C36 C33 122.0(4) . . ?
O7 C36 C33 114.1(4) . . ?
C38 C37 C42 118.4(3) . . ?
C38 C37 C23 120.9(4) . . ?
C42 C37 C23 120.7(3) . . ?
C39 C38 C37 120.5(4) . . ?
C39 C38 H38 119.8 . . ?
C37 C38 H38 119.8 . . ?
C38 C39 C40 121.0(4) . . ?
C38 C39 H39 119.5 . . ?
C40 C39 H39 119.5 . . ?
C41 C40 C39 118.9(4) . . ?
C41 C40 C43 121.6(5) . . ?
C39 C40 C43 119.5(5) . . ?
C42 C41 C40 120.1(4) . . ?
C42 C41 H41 119.9 . . ?
C40 C41 H41 119.9 . . ?
C41 C42 C37 121.1(4) . . ?
C41 C42 H42 119.5 . . ?
C37 C42 H42 119.5 . . ?
O9 C43 O4 121.1(5) . . ?
O9 C43 C40 119.7(6) . . ?
O4 C43 C40 119.2(6) . . ?
C18 C19 C20 120.7(4) . . ?
C18 C19 H19 119.7 . . ?
C20 C19 H19 119.7 . . ?
C19 C18 C17 120.7(4) . . ?
C19 C18 H18 119.6 . . ?
C17 C18 H18 119.6 . . ?
C22 C17 C18 118.8(4) . . ?
C22 C17 C16 119.4(4) . . ?
C18 C17 C16 121.8(4) . . ?

loop_
_geom_bond_atom_site_label_1
_geom_bond_atom_site_label_2
_geom_bond_distance
_geom_bond_site_symmetry_2
_geom_bond_publ_flag
C1 C26 1.379(5) . ?
C1 C25 1.382(5) . ?
C1 H1 0.9300 . ?
N1 C15 1.287(6) . ?
N1 C13 1.308(7) . ?
O1 C3 1.392(12) . ?
O1 H1A 0.8200 . ?
C2 C32 1.371(5) . ?
C2 C31 1.389(5) . ?
C2 H2 0.9300 . ?
O3 C16 1.301(5) . ?
O3 H3 0.8200 . ?
C3 H3A 0.9600 . ?
C3 H3B 0.9600 . ?
C3 H3C 0.9600 . ?
O6 C30 1.247(6) . ?
O6 H9 0.8200 . ?
C6 C5 1.371(7) . ?
C6 C7 1.371(6) . ?
C6 C9 1.526(6) . ?
O5 C30 1.253(6) . ?
C5 C4 1.381(6) . ?
C5 H5A 0.9300 . ?
O4 C43 1.243(7) . ?
O4 H4 0.8200 . ?
C4 N2 1.318(6) . ?
C4 H4A 0.9300 . ?
C7 C8 1.371(6) . ?
C7 H7A 0.9300 . ?
O7 C36 1.298(5) . ?
O7 H7 0.8200 . ?
O2 H2A 0.8499 . ?
O2 H2B 0.8500 . ?
O2 H2A 0.8499 3_656 ?
O2 H2B 0.8500(19) 3_656 ?
N2 C8 1.325(6) . ?
C8 H8 0.9300 . ?
O8 C36 1.215(5) . ?
C9 C10 1.440(7) . ?
C9 H9A 0.9700 . ?
C9 H9B 0.9700 . ?
O9 C43 1.240(7) . ?
C10 C11 1.516(6) . ?
C10 H10A 0.9700 . ?
C10 H10B 0.9700 . ?
O10 C16 1.185(5) . ?
C11 C12 1.345(7) . ?
C11 C14 1.358(7) . ?
C13 C12 1.369(7) . ?
C13 H13 0.9300 . ?
C12 H12 0.9300 . ?
C16 C17 1.497(5) . ?
C15 C14 1.384(6) . ?
C15 H15 0.9300 . ?
C14 H14 0.9300 . ?
C20 C19 1.391(5) . ?
C20 C21 1.393(5) . ?
C20 C23 1.487(5) . ?
C21 C22 1.375(5) . ?
C21 H21 0.9300 . ?
C22 C17 1.385(5) . ?
C22 H22 0.9300 . ?
C23 C24 1.349(5) . ?
C23 C37 1.498(5) . ?
C24 C25 1.497(5) . ?
C24 C31 1.498(5) . ?
C25 C29 1.384(5) . ?
C26 C27 1.376(5) . ?
C26 H26 0.9300 . ?
C27 C28 1.376(6) . ?
C27 C30 1.493(6) . ?
C28 C29 1.382(5) . ?
C28 H28 0.9300 . ?
C29 H29 0.9300 . ?
C31 C35 1.392(5) . ?
C32 C33 1.387(5) . ?
C32 H32 0.9300 . ?
C33 C34 1.385(5) . ?
C33 C36 1.498(5) . ?
C34 C35 1.379(5) . ?
C34 H34 0.9300 . ?
C35 H35 0.9300 . ?
C37 C38 1.382(5) . ?
C37 C42 1.386(5) . ?
C38 C39 1.372(5) . ?
C38 H38 0.9300 . ?
C39 C40 1.382(6) . ?
C39 H39 0.9300 . ?
C40 C41 1.380(6) . ?
C40 C43 1.474(6) . ?
C41 C42 1.376(5) . ?
C41 H41 0.9300 . ?
C42 H42 0.9300 . ?
C19 C18 1.372(5) . ?
C19 H19 0.9300 . ?
C18 C17 1.386(5) . ?
C18 H18 0.9300 . ?
